data_7707634
loop_
_publ_author_name
'Steuer, Lena'
'Kaifer, Elisabeth'
'Himmel, Hans-J\"org'

_publ_section_title
;
 On the metal-ligand bonding in dinuclear complexes with redox-active
 guanidine ligands.
;
_journal_issue 27
_journal_name_full 'Dalton transactions (Cambridge, England : 2003)'
_journal_page_first 9467
_journal_page_last 9482
_journal_paper_doi 10.1039/d1dt01354h
_journal_volume 50
_journal_year 2021
_chemical_formula_moiety 'C32 H52 Cl4 Co2 N12 O2, 4(C H2 Cl2)'
_chemical_formula_sum 'C36 H60 Cl12 Co2 N12 O2'
_chemical_formula_weight 1236.22
_space_group_crystal_system monoclinic
_space_group_IT_number 14
_space_group_name_Hall '-P 2yn'
_space_group_name_H-M_alt 'P 1 21/n 1'
_atom_sites_solution_hydrogens geom
_atom_sites_solution_primary dual
_audit_creation_date 2021-04-20
_audit_creation_method
;
Olex2 1.3
(compiled 2020.11.12 svn.r5f609507 for OlexSys, GUI svn.r6226)
;
_audit_update_record
;
2021-04-23 deposited with the CCDC.	2021-06-09 downloaded from the CCDC.
;
_cell_angle_alpha 90
_cell_angle_beta 94.674(4)
_cell_angle_gamma 90
_cell_formula_units_Z 2
_cell_length_a 9.3647(8)
_cell_length_b 26.564(2)
_cell_length_c 11.1128(10)
_cell_measurement_reflns_used 9660
_cell_measurement_temperature 100.0
_cell_measurement_theta_max 30.52
_cell_measurement_theta_min 2.39
_cell_volume 2755.3(4)
_computing_cell_refinement 'SAINT V8.40A (Bruker, 2019)'
_computing_data_collection 'APEX3 v2018.7-2 (Bruker AXS)'
_computing_data_reduction 'SAINT V8.40A (Bruker, 2019)'
_computing_molecular_graphics 'Olex2 1.3 (Dolomanov et al., 2009)'
_computing_publication_material 'Olex2 1.3 (Dolomanov et al., 2009)'
_computing_structure_refinement 'XL  (Sheldrick, 2008)'
_computing_structure_solution 'SHELXT 2014/5 (Sheldrick, 2014)'
_diffrn_ambient_temperature 100.0
_diffrn_detector 'Bruker Photon III detector'
_diffrn_detector_type 'CPAD detector'
_diffrn_measured_fraction_theta_full 0.999
_diffrn_measured_fraction_theta_max 0.999
_diffrn_measurement_device 'three-circle diffractometer'
_diffrn_measurement_device_type 'Bruker D8 Venture'
_diffrn_measurement_method '\f and \w scans'
_diffrn_radiation_monochromator 'mirror optics'
_diffrn_radiation_probe x-ray
_diffrn_radiation_type MoK\a
_diffrn_radiation_wavelength 0.71073
_diffrn_reflns_av_R_equivalents 0.0701
_diffrn_reflns_av_unetI/netI 0.0247
_diffrn_reflns_Laue_measured_fraction_full 0.999
_diffrn_reflns_Laue_measured_fraction_max 0.999
_diffrn_reflns_limit_h_max 13
_diffrn_reflns_limit_h_min -13
_diffrn_reflns_limit_k_max 37
_diffrn_reflns_limit_k_min -37
_diffrn_reflns_limit_l_max 15
_diffrn_reflns_limit_l_min -15
_diffrn_reflns_number 135091
_diffrn_reflns_point_group_measured_fraction_full 0.999
_diffrn_reflns_point_group_measured_fraction_max 0.999
_diffrn_reflns_theta_full 25.242
_diffrn_reflns_theta_max 30.000
_diffrn_reflns_theta_min 1.992
_diffrn_source 'microfocus sealed X-ray tube'
_diffrn_source_current 1.41
_diffrn_source_power 0.0705
_diffrn_source_type 'Incoatec I\ms'
_diffrn_source_voltage 50.0
_diffrn_standards_number 0
_exptl_absorpt_coefficient_mu 1.227
_exptl_absorpt_correction_T_max 0.7461
_exptl_absorpt_correction_T_min 0.7126
_exptl_absorpt_correction_type multi-scan
_exptl_absorpt_process_details
;
SADABS-2016/2 (Bruker,2016/2) was used for absorption correction.
wR2(int) was 0.1126 before and 0.0766 after correction.
The Ratio of minimum to maximum transmission is 0.9551.
The \l/2 correction factor is Not present.
;
_exptl_crystal_colour 'clear blue'
_exptl_crystal_colour_lustre clear
_exptl_crystal_colour_primary blue
_exptl_crystal_density_diffrn 1.490
_exptl_crystal_description block
_exptl_crystal_F_000 1268
_exptl_crystal_size_max 0.523
_exptl_crystal_size_mid 0.405
_exptl_crystal_size_min 0.39
_refine_diff_density_max 1.005
_refine_diff_density_min -0.781
_refine_diff_density_rms 0.064
_refine_ls_extinction_method none
_refine_ls_goodness_of_fit_ref 1.029
_refine_ls_hydrogen_treatment constr
_refine_ls_matrix_type full
_refine_ls_number_parameters 297
_refine_ls_number_reflns 8035
_refine_ls_number_restraints 0
_refine_ls_restrained_S_all 1.029
_refine_ls_R_factor_all 0.0408
_refine_ls_R_factor_gt 0.0305
_refine_ls_shift/su_max 0.005
_refine_ls_shift/su_mean 0.000
_refine_ls_structure_factor_coef Fsqd
_refine_ls_weighting_details 'w=1/[\s^2^(Fo^2^)+(0.0255P)^2^+2.4381P] where P=(Fo^2^+2Fc^2^)/3'
_refine_ls_weighting_scheme calc
_refine_ls_wR_factor_gt 0.0687
_refine_ls_wR_factor_ref 0.0747
_reflns_Friedel_coverage 0.000
_reflns_number_gt 6802
_reflns_number_total 8035
_reflns_threshold_expression 'I > 2\s(I)'
_cod_data_source_file d1dt01354h2.cif
_cod_data_source_block mo_ls281_01
_cod_depositor_comments 'Adding full bibliography for 7707623--7707635.cif.'
_cod_original_cell_volume 2755.2(4)
_cod_database_code 7707634
_shelx_shelxl_version_number 2018/3
_shelx_space_group_comment
;
The symmetry employed for this shelxl refinement is uniquely defined
by the following loop, which should always be used as a source of
symmetry information in preference to the above space-group names.
They are only intended as comments.
;
_olex2_refinement_description
;
1. Fixed Uiso
 At 1.2 times of:
  All C(H) groups, All C(H,H) groups
 At 1.5 times of:
  All C(H,H,H) groups
2.a Secondary CH2 refined with riding coordinates:
 C21(H21A,H21B), C22(H22A,H22B)
2.b Aromatic/amide H refined with riding coordinates:
 C3(H3), C6(H6)
2.c Idealised Me refined as rotating group:
 C8(H8A,H8B,H8C), C9(H9A,H9B,H9C), C10(H10A,H10B,H10C), C11(H11A,H11B,H11C),
 C13(H13A,H13B,H13C), C14(H14A,H14B,H14C), C15(H15A,H15B,H15C), C16(H16A,H16B,
 H16C)
;
_olex2_submission_special_instructions 'No special instructions were received'

loop_
_space_group_symop_operation_xyz
'x, y, z'
'-x+1/2, y+1/2, -z+1/2'
'-x, -y, -z'
'x-1/2, -y-1/2, z-1/2'

loop_
_atom_site_label
_atom_site_type_symbol
_atom_site_fract_x
_atom_site_fract_y
_atom_site_fract_z
_atom_site_U_iso_or_equiv
_atom_site_adp_type
_atom_site_occupancy
_atom_site_site_symmetry_order
_atom_site_calc_flag
_atom_site_refinement_flags_posn
_atom_site_refinement_flags_adp
_atom_site_refinement_flags_occupancy
_atom_site_disorder_assembly
_atom_site_disorder_group
Co1 Co 0.21309(2) 0.65972(2) 0.63164(2) 0.01462(5) Uani 1 1 d . . . . .
Cl1 Cl 0.00130(4) 0.65252(2) 0.52202(4) 0.02519(8) Uani 1 1 d . . . . .
Cl2 Cl 0.31200(5) 0.73569(2) 0.59965(4) 0.02949(9) Uani 1 1 d . . . . .
O1 O 0.56050(12) 0.47471(4) 0.90187(9) 0.0170(2) Uani 1 1 d . . . . .
N1 N 0.23813(13) 0.64925(4) 0.81252(11) 0.0146(2) Uani 1 1 d . . . . .
N2 N 0.10168(15) 0.71356(5) 0.88422(12) 0.0195(3) Uani 1 1 d . . . . .
N3 N 0.33359(16) 0.70341(5) 0.96781(13) 0.0258(3) Uani 1 1 d . . . . .
N4 N 0.35678(13) 0.60323(4) 0.63114(11) 0.0150(2) Uani 1 1 d . . . . .
N5 N 0.59359(14) 0.59847(5) 0.57237(12) 0.0195(3) Uani 1 1 d . . . . .
N6 N 0.39894(15) 0.58910(5) 0.43185(11) 0.0202(3) Uani 1 1 d . . . . .
C1 C 0.32764(15) 0.60761(5) 0.84374(13) 0.0137(2) Uani 1 1 d . . . . .
C2 C 0.38786(15) 0.58301(5) 0.74781(12) 0.0136(2) Uani 1 1 d . . . . .
C3 C 0.46430(15) 0.53836(5) 0.77036(13) 0.0146(3) Uani 1 1 d . . . . .
H3 H 0.503377 0.521154 0.705661 0.017 Uiso 1 1 calc R U . . .
C4 C 0.48352(15) 0.51901(5) 0.88605(13) 0.0141(2) Uani 1 1 d . . . . .
C5 C 0.42493(15) 0.54361(5) 0.98070(12) 0.0137(2) Uani 1 1 d . . . . .
C6 C 0.34729(15) 0.58743(5) 0.95993(13) 0.0142(2) Uani 1 1 d . . . . .
H6 H 0.307050 0.603922 1.025078 0.017 Uiso 1 1 calc R U . . .
C7 C 0.22596(16) 0.68764(5) 0.88847(13) 0.0167(3) Uani 1 1 d . . . . .
C8 C -0.03296(17) 0.69021(6) 0.83955(15) 0.0241(3) Uani 1 1 d . . . . .
H8A H -0.049788 0.696134 0.752504 0.036 Uiso 1 1 calc R U . . .
H8B H -0.111555 0.704867 0.880971 0.036 Uiso 1 1 calc R U . . .
H8C H -0.028193 0.653909 0.855090 0.036 Uiso 1 1 calc R U . . .
C9 C 0.1009(2) 0.76852(6) 0.88985(17) 0.0294(4) Uani 1 1 d . . . . .
H9A H 0.198954 0.780777 0.908444 0.044 Uiso 1 1 calc R U . . .
H9B H 0.040755 0.779511 0.953031 0.044 Uiso 1 1 calc R U . . .
H9C H 0.062599 0.782127 0.811833 0.044 Uiso 1 1 calc R U . . .
C10 C 0.3057(3) 0.72583(7) 1.08356(17) 0.0395(5) Uani 1 1 d . . . . .
H10A H 0.332248 0.761513 1.083816 0.059 Uiso 1 1 calc R U . . .
H10B H 0.362435 0.708369 1.148800 0.059 Uiso 1 1 calc R U . . .
H10C H 0.203595 0.722648 1.095758 0.059 Uiso 1 1 calc R U . . .
C11 C 0.4831(2) 0.69838(7) 0.9427(2) 0.0410(5) Uani 1 1 d . . . . .
H11A H 0.526294 0.669927 0.988463 0.062 Uiso 1 1 calc R U . . .
H11B H 0.534872 0.729349 0.966437 0.062 Uiso 1 1 calc R U . . .
H11C H 0.488847 0.692491 0.856122 0.062 Uiso 1 1 calc R U . . .
C12 C 0.44969(16) 0.59659(5) 0.54729(13) 0.0161(3) Uani 1 1 d . . . . .
C13 C 0.69202(19) 0.56551(7) 0.51413(18) 0.0300(4) Uani 1 1 d . . . . .
H13A H 0.637146 0.542122 0.460094 0.045 Uiso 1 1 calc R U . . .
H13B H 0.749923 0.546432 0.575821 0.045 Uiso 1 1 calc R U . . .
H13C H 0.755039 0.585866 0.467384 0.045 Uiso 1 1 calc R U . . .
C14 C 0.65681(18) 0.62840(6) 0.67315(15) 0.0240(3) Uani 1 1 d . . . . .
H14A H 0.590989 0.655595 0.690878 0.036 Uiso 1 1 calc R U . . .
H14B H 0.747698 0.642826 0.651807 0.036 Uiso 1 1 calc R U . . .
H14C H 0.674221 0.606882 0.744473 0.036 Uiso 1 1 calc R U . . .
C15 C 0.25338(19) 0.57101(7) 0.40128(15) 0.0265(3) Uani 1 1 d . . . . .
H15A H 0.218759 0.553683 0.471122 0.040 Uiso 1 1 calc R U . . .
H15B H 0.253014 0.547589 0.333124 0.040 Uiso 1 1 calc R U . . .
H15C H 0.190595 0.599618 0.379062 0.040 Uiso 1 1 calc R U . . .
C16 C 0.4719(3) 0.60792(7) 0.33004(15) 0.0339(4) Uani 1 1 d . . . . .
H16A H 0.558150 0.626412 0.360055 0.051 Uiso 1 1 calc R U . . .
H16B H 0.407739 0.630448 0.281271 0.051 Uiso 1 1 calc R U . . .
H16C H 0.499057 0.579548 0.280327 0.051 Uiso 1 1 calc R U . . .
Cl3 Cl 0.73718(5) 0.60192(2) 1.12379(6) 0.04628(13) Uani 1 1 d . . . . .
Cl4 Cl 1.04285(5) 0.61781(2) 1.11966(5) 0.04027(12) Uani 1 1 d . . . . .
C21 C 0.8866(2) 0.63556(8) 1.18826(18) 0.0334(4) Uani 1 1 d . . . . .
H21A H 0.899561 0.628607 1.275987 0.040 Uiso 1 1 calc R U . . .
H21B H 0.869957 0.672135 1.177172 0.040 Uiso 1 1 calc R U . . .
Cl5 Cl -0.12429(5) 0.52256(2) 0.85577(4) 0.03731(11) Uani 1 1 d . . . . .
Cl6 Cl 0.05998(5) 0.49572(2) 0.66515(5) 0.04021(12) Uani 1 1 d . . . . .
C22 C 0.0498(2) 0.52415(10) 0.8081(2) 0.0504(6) Uani 1 1 d . . . . .
H22A H 0.115638 0.506500 0.868209 0.060 Uiso 1 1 calc R U . . .
H22B H 0.081687 0.559601 0.804108 0.060 Uiso 1 1 calc R U . . .

loop_
_atom_site_aniso_label
_atom_site_aniso_U_11
_atom_site_aniso_U_22
_atom_site_aniso_U_33
_atom_site_aniso_U_23
_atom_site_aniso_U_13
_atom_site_aniso_U_12
Co1 0.01468(9) 0.01387(9) 0.01485(9) 0.00296(7) -0.00168(7) 0.00103(7)
Cl1 0.01692(16) 0.0357(2) 0.02195(18) -0.00510(15) -0.00422(13) 0.00230(15)
Cl2 0.0303(2) 0.01920(17) 0.0387(2) 0.01076(16) 0.00120(17) -0.00480(15)
O1 0.0242(5) 0.0144(5) 0.0122(5) 0.0023(4) 0.0007(4) 0.0077(4)
N1 0.0170(6) 0.0118(5) 0.0144(5) 0.0004(4) -0.0017(4) 0.0025(4)
N2 0.0250(7) 0.0142(6) 0.0190(6) -0.0012(5) 0.0005(5) 0.0046(5)
N3 0.0317(7) 0.0154(6) 0.0278(7) -0.0042(5) -0.0126(6) 0.0010(5)
N4 0.0184(6) 0.0134(5) 0.0129(5) 0.0018(4) -0.0008(4) 0.0014(4)
N5 0.0199(6) 0.0178(6) 0.0213(6) -0.0012(5) 0.0044(5) -0.0024(5)
N6 0.0299(7) 0.0165(6) 0.0140(6) 0.0007(5) 0.0012(5) 0.0007(5)
C1 0.0137(6) 0.0102(6) 0.0167(6) 0.0006(5) -0.0023(5) -0.0003(5)
C2 0.0139(6) 0.0129(6) 0.0136(6) 0.0022(5) -0.0018(5) -0.0015(5)
C3 0.0161(6) 0.0136(6) 0.0137(6) -0.0001(5) -0.0002(5) 0.0006(5)
C4 0.0155(6) 0.0109(6) 0.0153(6) 0.0004(5) -0.0014(5) 0.0015(5)
C5 0.0157(6) 0.0130(6) 0.0122(6) 0.0014(5) -0.0010(5) 0.0002(5)
C6 0.0153(6) 0.0129(6) 0.0140(6) -0.0013(5) -0.0008(5) 0.0009(5)
C7 0.0220(7) 0.0119(6) 0.0155(6) 0.0018(5) -0.0023(5) 0.0005(5)
C8 0.0213(7) 0.0266(8) 0.0240(8) -0.0032(6) 0.0000(6) 0.0066(6)
C9 0.0379(10) 0.0159(7) 0.0345(9) -0.0030(6) 0.0041(8) 0.0085(7)
C10 0.0706(15) 0.0224(8) 0.0224(8) -0.0032(7) -0.0147(9) -0.0086(9)
C11 0.0263(9) 0.0219(8) 0.0709(15) -0.0058(9) -0.0199(9) -0.0015(7)
C12 0.0224(7) 0.0100(6) 0.0159(6) 0.0019(5) 0.0010(5) 0.0000(5)
C13 0.0246(8) 0.0262(8) 0.0408(10) -0.0075(7) 0.0118(7) -0.0020(7)
C14 0.0212(7) 0.0253(8) 0.0255(8) -0.0019(6) 0.0012(6) -0.0065(6)
C15 0.0305(9) 0.0263(8) 0.0212(8) -0.0061(6) -0.0068(6) 0.0039(7)
C16 0.0642(13) 0.0226(8) 0.0161(7) -0.0001(6) 0.0097(8) -0.0102(8)
Cl3 0.0250(2) 0.0547(3) 0.0588(3) 0.0059(3) 0.0012(2) -0.0008(2)
Cl4 0.0248(2) 0.0603(3) 0.0364(2) 0.0146(2) 0.00631(18) 0.0023(2)
C21 0.0312(9) 0.0345(10) 0.0347(10) 0.0019(8) 0.0035(8) 0.0064(8)
Cl5 0.0326(2) 0.0457(3) 0.0330(2) -0.0118(2) -0.00074(18) 0.00510(19)
Cl6 0.0276(2) 0.0572(3) 0.0368(2) 0.0049(2) 0.00803(18) -0.0011(2)
C22 0.0254(10) 0.0590(14) 0.0654(15) -0.0276(12) -0.0043(10) -0.0095(9)

loop_
_atom_type_symbol
_atom_type_description
_atom_type_scat_dispersion_real
_atom_type_scat_dispersion_imag
_atom_type_scat_source
C C 0.0033 0.0016 'International Tables Vol C Tables 4.2.6.8 and 6.1.1.4'
H H 0.0000 0.0000 'International Tables Vol C Tables 4.2.6.8 and 6.1.1.4'
Cl Cl 0.1484 0.1585 'International Tables Vol C Tables 4.2.6.8 and 6.1.1.4'
Co Co 0.3494 0.9721 'International Tables Vol C Tables 4.2.6.8 and 6.1.1.4'
N N 0.0061 0.0033 'International Tables Vol C Tables 4.2.6.8 and 6.1.1.4'
O O 0.0106 0.0060 'International Tables Vol C Tables 4.2.6.8 and 6.1.1.4'

loop_
_geom_angle_atom_site_label_1
_geom_angle_atom_site_label_2
_geom_angle_atom_site_label_3
_geom_angle
_geom_angle_site_symmetry_1
_geom_angle_site_symmetry_3
_geom_angle_publ_flag
Cl1 Co1 Cl2 110.196(18) . . ?
N1 Co1 Cl1 123.50(4) . . ?
N1 Co1 Cl2 105.25(4) . . ?
N4 Co1 Cl1 119.63(4) . . ?
N4 Co1 Cl2 112.45(4) . . ?
N4 Co1 N1 82.94(5) . . ?
C4 O1 C5 115.31(11) . 3_667 ?
C1 N1 Co1 111.69(9) . . ?
C7 N1 Co1 120.95(9) . . ?
C7 N1 C1 121.47(12) . . ?
C7 N2 C8 121.01(13) . . ?
C7 N2 C9 121.01(14) . . ?
C8 N2 C9 115.67(13) . . ?
C7 N3 C10 121.59(16) . . ?
C7 N3 C11 121.63(15) . . ?
C11 N3 C10 116.78(16) . . ?
C2 N4 Co1 111.62(9) . . ?
C12 N4 Co1 124.93(9) . . ?
C12 N4 C2 119.51(12) . . ?
C12 N5 C13 122.68(13) . . ?
C12 N5 C14 120.84(13) . . ?
C14 N5 C13 115.82(14) . . ?
C12 N6 C15 121.41(14) . . ?
C12 N6 C16 122.52(14) . . ?
C16 N6 C15 114.88(14) . . ?
C2 C1 N1 116.34(12) . . ?
C6 C1 N1 123.93(13) . . ?
C6 C1 C2 119.44(12) . . ?
C1 C2 N4 116.99(12) . . ?
C3 C2 N4 123.50(13) . . ?
C3 C2 C1 119.31(12) . . ?
C2 C3 H3 119.7 . . ?
C4 C3 C2 120.54(13) . . ?
C4 C3 H3 119.7 . . ?
O1 C4 C5 122.54(12) . . ?
C3 C4 O1 117.47(12) . . ?
C3 C4 C5 119.99(13) . . ?
C4 C5 O1 122.15(12) . 3_667 ?
C6 C5 O1 117.52(12) . 3_667 ?
C6 C5 C4 120.32(13) . . ?
C1 C6 H6 119.8 . . ?
C5 C6 C1 120.38(13) . . ?
C5 C6 H6 119.8 . . ?
N1 C7 N2 119.04(13) . . ?
N1 C7 N3 123.52(14) . . ?
N2 C7 N3 117.40(13) . . ?
N2 C8 H8A 109.5 . . ?
N2 C8 H8B 109.5 . . ?
N2 C8 H8C 109.5 . . ?
H8A C8 H8B 109.5 . . ?
H8A C8 H8C 109.5 . . ?
H8B C8 H8C 109.5 . . ?
N2 C9 H9A 109.5 . . ?
N2 C9 H9B 109.5 . . ?
N2 C9 H9C 109.5 . . ?
H9A C9 H9B 109.5 . . ?
H9A C9 H9C 109.5 . . ?
H9B C9 H9C 109.5 . . ?
N3 C10 H10A 109.5 . . ?
N3 C10 H10B 109.5 . . ?
N3 C10 H10C 109.5 . . ?
H10A C10 H10B 109.5 . . ?
H10A C10 H10C 109.5 . . ?
H10B C10 H10C 109.5 . . ?
N3 C11 H11A 109.5 . . ?
N3 C11 H11B 109.5 . . ?
N3 C11 H11C 109.5 . . ?
H11A C11 H11B 109.5 . . ?
H11A C11 H11C 109.5 . . ?
H11B C11 H11C 109.5 . . ?
N4 C12 N5 123.00(13) . . ?
N4 C12 N6 118.97(14) . . ?
N6 C12 N5 118.01(14) . . ?
N5 C13 H13A 109.5 . . ?
N5 C13 H13B 109.5 . . ?
N5 C13 H13C 109.5 . . ?
H13A C13 H13B 109.5 . . ?
H13A C13 H13C 109.5 . . ?
H13B C13 H13C 109.5 . . ?
N5 C14 H14A 109.5 . . ?
N5 C14 H14B 109.5 . . ?
N5 C14 H14C 109.5 . . ?
H14A C14 H14B 109.5 . . ?
H14A C14 H14C 109.5 . . ?
H14B C14 H14C 109.5 . . ?
N6 C15 H15A 109.5 . . ?
N6 C15 H15B 109.5 . . ?
N6 C15 H15C 109.5 . . ?
H15A C15 H15B 109.5 . . ?
H15A C15 H15C 109.5 . . ?
H15B C15 H15C 109.5 . . ?
N6 C16 H16A 109.5 . . ?
N6 C16 H16B 109.5 . . ?
N6 C16 H16C 109.5 . . ?
H16A C16 H16B 109.5 . . ?
H16A C16 H16C 109.5 . . ?
H16B C16 H16C 109.5 . . ?
Cl3 C21 Cl4 110.31(11) . . ?
Cl3 C21 H21A 109.6 . . ?
Cl3 C21 H21B 109.6 . . ?
Cl4 C21 H21A 109.6 . . ?
Cl4 C21 H21B 109.6 . . ?
H21A C21 H21B 108.1 . . ?
Cl5 C22 Cl6 112.37(11) . . ?
Cl5 C22 H22A 109.1 . . ?
Cl5 C22 H22B 109.1 . . ?
Cl6 C22 H22A 109.1 . . ?
Cl6 C22 H22B 109.1 . . ?
H22A C22 H22B 107.9 . . ?

loop_
_geom_bond_atom_site_label_1
_geom_bond_atom_site_label_2
_geom_bond_distance
_geom_bond_site_symmetry_2
_geom_bond_publ_flag
Co1 Cl1 2.2495(4) . ?
Co1 Cl2 2.2607(5) . ?
Co1 N1 2.0238(12) . ?
Co1 N4 2.0159(12) . ?
O1 C4 1.3838(16) . ?
O1 C5 1.3890(16) 3_667 ?
N1 C1 1.4139(17) . ?
N1 C7 1.3345(18) . ?
N2 C7 1.3498(19) . ?
N2 C8 1.456(2) . ?
N2 C9 1.461(2) . ?
N3 C7 1.3505(19) . ?
N3 C10 1.460(2) . ?
N3 C11 1.456(3) . ?
N4 C2 1.4117(17) . ?
N4 C12 1.3373(19) . ?
N5 C12 1.355(2) . ?
N5 C13 1.460(2) . ?
N5 C14 1.459(2) . ?
N6 C12 1.3461(19) . ?
N6 C15 1.459(2) . ?
N6 C16 1.457(2) . ?
C1 C2 1.407(2) . ?
C1 C6 1.3963(19) . ?
C2 C3 1.3975(19) . ?
C3 H3 0.9500 . ?
C3 C4 1.3827(19) . ?
C4 C5 1.3887(19) . ?
C5 C6 1.3819(19) . ?
C6 H6 0.9500 . ?
C8 H8A 0.9800 . ?
C8 H8B 0.9800 . ?
C8 H8C 0.9800 . ?
C9 H9A 0.9800 . ?
C9 H9B 0.9800 . ?
C9 H9C 0.9800 . ?
C10 H10A 0.9800 . ?
C10 H10B 0.9800 . ?
C10 H10C 0.9800 . ?
C11 H11A 0.9800 . ?
C11 H11B 0.9800 . ?
C11 H11C 0.9800 . ?
C13 H13A 0.9800 . ?
C13 H13B 0.9800 . ?
C13 H13C 0.9800 . ?
C14 H14A 0.9800 . ?
C14 H14B 0.9800 . ?
C14 H14C 0.9800 . ?
C15 H15A 0.9800 . ?
C15 H15B 0.9800 . ?
C15 H15C 0.9800 . ?
C16 H16A 0.9800 . ?
C16 H16B 0.9800 . ?
C16 H16C 0.9800 . ?
Cl3 C21 1.762(2) . ?
Cl4 C21 1.768(2) . ?
C21 H21A 0.9900 . ?
C21 H21B 0.9900 . ?
Cl5 C22 1.755(2) . ?
Cl6 C22 1.768(2) . ?
C22 H22A 0.9900 . ?
C22 H22B 0.9900 . ?

loop_
_geom_torsion_atom_site_label_1
_geom_torsion_atom_site_label_2
_geom_torsion_atom_site_label_3
_geom_torsion_atom_site_label_4
_geom_torsion
_geom_torsion_site_symmetry_1
_geom_torsion_site_symmetry_2
_geom_torsion_site_symmetry_3
_geom_torsion_site_symmetry_4
_geom_torsion_publ_flag
Co1 N1 C1 C2 3.05(15) . . . . ?
Co1 N1 C1 C6 -170.65(11) . . . . ?
Co1 N1 C7 N2 59.17(17) . . . . ?
Co1 N1 C7 N3 -118.55(14) . . . . ?
Co1 N4 C2 C1 -6.00(15) . . . . ?
Co1 N4 C2 C3 168.72(11) . . . . ?
Co1 N4 C12 N5 117.10(13) . . . . ?
Co1 N4 C12 N6 -60.94(17) . . . . ?
O1 C4 C5 O1 -0.1(2) . . . 3_667 ?
O1 C4 C5 C6 -179.15(13) . . . . ?
O1 C5 C6 C1 -179.48(12) 3_667 . . . ?
N1 C1 C2 N4 1.98(18) . . . . ?
N1 C1 C2 C3 -172.97(12) . . . . ?
N1 C1 C6 C5 173.38(13) . . . . ?
N4 C2 C3 C4 -176.03(13) . . . . ?
C1 N1 C7 N2 -150.11(14) . . . . ?
C1 N1 C7 N3 32.2(2) . . . . ?
C1 C2 C3 C4 -1.4(2) . . . . ?
C2 N4 C12 N5 -38.6(2) . . . . ?
C2 N4 C12 N6 143.35(13) . . . . ?
C2 C1 C6 C5 -0.1(2) . . . . ?
C2 C3 C4 O1 -179.90(13) . . . . ?
C2 C3 C4 C5 0.9(2) . . . . ?
C3 C4 C5 O1 179.05(13) . . . 3_667 ?
C3 C4 C5 C6 0.0(2) . . . . ?
C4 C5 C6 C1 -0.4(2) . . . . ?
C5 O1 C4 C3 -179.08(12) 3_667 . . . ?
C5 O1 C4 C5 0.1(2) 3_667 . . . ?
C6 C1 C2 N4 175.98(12) . . . . ?
C6 C1 C2 C3 1.0(2) . . . . ?
C7 N1 C1 C2 -150.11(14) . . . . ?
C7 N1 C1 C6 36.2(2) . . . . ?
C8 N2 C7 N1 25.7(2) . . . . ?
C8 N2 C7 N3 -156.41(15) . . . . ?
C9 N2 C7 N1 -136.25(15) . . . . ?
C9 N2 C7 N3 41.6(2) . . . . ?
C10 N3 C7 N1 -149.22(15) . . . . ?
C10 N3 C7 N2 33.0(2) . . . . ?
C11 N3 C7 N1 30.1(2) . . . . ?
C11 N3 C7 N2 -147.65(16) . . . . ?
C12 N4 C2 C1 152.73(13) . . . . ?
C12 N4 C2 C3 -32.5(2) . . . . ?
C13 N5 C12 N4 143.02(15) . . . . ?
C13 N5 C12 N6 -38.9(2) . . . . ?
C14 N5 C12 N4 -27.4(2) . . . . ?
C14 N5 C12 N6 150.70(14) . . . . ?
C15 N6 C12 N4 -21.4(2) . . . . ?
C15 N6 C12 N5 160.48(14) . . . . ?
C16 N6 C12 N4 145.55(15) . . . . ?
C16 N6 C12 N5 -32.6(2) . . . . ?
